data_4123346
loop_
_publ_author_name
'Schweinfurth, David'
'Sommer, Michael G.'
'Atanasov, Mihail'
'Demeshko, Serhiy'
'Hohloch, Stephan'
'Meyer, Franc'
'Neese, Frank'
'Sarkar, Biprajit'

_publ_section_title
;
 The Ligand Field of the Azido Ligand: Insights into Bonding Parameters
 and Magnetic Anisotropy in a Co(II)-Azido Complex.
;
_journal_issue 5
_journal_name_full 'Journal of the American Chemical Society'
_journal_page_first 1993
_journal_page_last 2005
_journal_paper_doi 10.1021/ja512232f
_journal_volume 137
_journal_year 2015
_chemical_formula_sum 'C36 H39 Cl Co N16 O4'
_chemical_formula_weight 854.21
_chemical_name_systematic
;
 ?
;
_space_group_IT_number 2
_symmetry_cell_setting triclinic
_symmetry_space_group_name_Hall '-P 1'
_symmetry_space_group_name_H-M 'P -1'
_atom_sites_solution_hydrogens geom
_atom_sites_solution_primary direct
_atom_sites_solution_secondary difmap
_audit_creation_method SHELXL-97
_cell_angle_alpha 94.091(3)
_cell_angle_beta 100.732(3)
_cell_angle_gamma 113.868(3)
_cell_formula_units_Z 2
_cell_length_a 11.2764(15)
_cell_length_b 11.6829(17)
_cell_length_c 16.883(3)
_cell_measurement_reflns_used 4885
_cell_measurement_temperature 100(2)
_cell_measurement_theta_max 25.08
_cell_measurement_theta_min 1.24
_cell_volume 1971.6(5)
_computing_structure_refinement 'SHELXL-97 (Sheldrick, 2008)'
_diffrn_ambient_temperature 100(2)
_diffrn_measured_fraction_theta_full 0.997
_diffrn_measured_fraction_theta_max 0.997
_diffrn_measurement_device_type 'Bruker Smart AXS'
_diffrn_measurement_method 'omega scans'
_diffrn_radiation_monochromator graphite
_diffrn_radiation_source 'fine-focus sealed tube'
_diffrn_radiation_type MoK\a
_diffrn_radiation_wavelength 0.71073
_diffrn_reflns_av_R_equivalents 0.0451
_diffrn_reflns_av_sigmaI/netI 0.0532
_diffrn_reflns_limit_h_max 13
_diffrn_reflns_limit_h_min -13
_diffrn_reflns_limit_k_max 12
_diffrn_reflns_limit_k_min -13
_diffrn_reflns_limit_l_max 20
_diffrn_reflns_limit_l_min -20
_diffrn_reflns_number 20221
_diffrn_reflns_theta_full 25.08
_diffrn_reflns_theta_max 25.08
_diffrn_reflns_theta_min 1.24
_exptl_absorpt_coefficient_mu 0.565
_exptl_absorpt_correction_T_max 0.746
_exptl_absorpt_correction_T_min 0.624
_exptl_absorpt_correction_type multi-scan
_exptl_absorpt_process_details 'Blessing, 1995'
_exptl_crystal_colour blue
_exptl_crystal_density_diffrn 1.439
_exptl_crystal_density_method 'not measured'
_exptl_crystal_description block
_exptl_crystal_F_000 886
_exptl_crystal_size_max 0.20
_exptl_crystal_size_mid 0.19
_exptl_crystal_size_min 0.16
_refine_diff_density_max 0.699
_refine_diff_density_min -0.469
_refine_diff_density_rms 0.078
_refine_ls_extinction_method none
_refine_ls_goodness_of_fit_ref 1.002
_refine_ls_hydrogen_treatment constr
_refine_ls_matrix_type full
_refine_ls_number_parameters 526
_refine_ls_number_reflns 6987
_refine_ls_number_restraints 0
_refine_ls_restrained_S_all 1.002
_refine_ls_R_factor_all 0.0789
_refine_ls_R_factor_gt 0.0429
_refine_ls_shift/su_max 0.001
_refine_ls_shift/su_mean 0.000
_refine_ls_structure_factor_coef Fsqd
_refine_ls_weighting_details 'calc w=1/[\s^2^(Fo^2^)+(0.0511P)^2^+2.8393P] where P=(Fo^2^+2Fc^2^)/3'
_refine_ls_weighting_scheme calc
_refine_ls_wR_factor_gt 0.0953
_refine_ls_wR_factor_ref 0.1214
_reflns_number_gt 4885
_reflns_number_total 6987
_reflns_threshold_expression >2\s(I)
_cod_data_source_file ja512232f_si_002.cif
_cod_data_source_block sar323m
_cod_depositor_comments 'Adding full bibliography for 4123346.cif.'
_cod_original_sg_symbol_H-M P-1
_cod_database_code 4123346

loop_
_symmetry_equiv_pos_as_xyz
'x, y, z'
'-x, -y, -z'

loop_
_atom_site_label
_atom_site_type_symbol
_atom_site_fract_x
_atom_site_fract_y
_atom_site_fract_z
_atom_site_U_iso_or_equiv
_atom_site_adp_type
_atom_site_occupancy
_atom_site_symmetry_multiplicity
_atom_site_calc_flag
_atom_site_refinement_flags
Co1 Co 0.44632(4) 0.17127(4) 0.80177(3) 0.01885(13) Uani 1 1 d .
Cl1 Cl 0.25932(8) 0.31489(8) 0.40401(5) 0.0256(2) Uani 1 1 d .
O3 O 0.2519(3) 0.3344(3) 0.32054(14) 0.0413(7) Uani 1 1 d .
O1 O 0.1366(3) 0.2133(3) 0.40841(19) 0.0482(8) Uani 1 1 d .
N1 N 0.3094(3) 0.0745(3) 0.66916(16) 0.0194(6) Uani 1 1 d .
C201 C 0.2978(4) 0.3361(5) 0.9575(3) 0.0514(12) Uani 1 1 d .
H20A H 0.3499 0.3045 0.9932 0.077 Uiso 1 1 calc R
H20B H 0.2974 0.4097 0.9864 0.077 Uiso 1 1 calc R
H20C H 0.3359 0.3584 0.9114 0.077 Uiso 1 1 calc R
O2 O 0.3668(3) 0.2811(3) 0.43158(16) 0.0429(7) Uani 1 1 d .
O4 O 0.2784(3) 0.4275(3) 0.45415(15) 0.0418(7) Uani 1 1 d .
N11 N 0.6679(3) 0.1015(3) 0.77012(16) 0.0215(6) Uani 1 1 d .
N12 N 0.6801(3) 0.0203(3) 0.71618(16) 0.0210(6) Uani 1 1 d .
N22 N 0.4440(3) 0.4918(3) 0.71530(16) 0.0218(6) Uani 1 1 d .
N4 N 0.6006(4) 0.3512(4) 1.0378(2) 0.0474(10) Uani 1 1 d .
N31 N 0.2427(3) 0.0010(3) 0.88772(16) 0.0237(6) Uani 1 1 d .
N30 N 0.2704(3) 0.0457(3) 0.82046(16) 0.0212(6) Uani 1 1 d .
N32 N 0.1142(3) -0.0805(3) 0.86637(16) 0.0232(6) Uani 1 1 d .
N10 N 0.5438(3) 0.0869(3) 0.74679(16) 0.0198(6) Uani 1 1 d .
N3 N 0.5821(3) 0.2962(3) 0.97331(18) 0.0260(7) Uani 1 1 d .
N21 N 0.4629(3) 0.4336(3) 0.77851(16) 0.0227(6) Uani 1 1 d .
N2 N 0.5696(3) 0.2396(3) 0.91004(17) 0.0264(7) Uani 1 1 d .
N20 N 0.4313(3) 0.3153(3) 0.74641(16) 0.0206(6) Uani 1 1 d .
C39 C -0.1325(4) -0.3648(4) 0.8783(2) 0.0313(9) Uani 1 1 d .
H39 H -0.1942 -0.3308 0.8666 0.038 Uiso 1 1 calc R
C100 C 0.6854(4) 0.2689(4) 0.5880(2) 0.0326(9) Uani 1 1 d .
C29 C 0.2893(3) 0.6325(3) 0.6162(2) 0.0255(8) Uani 1 1 d .
H29 H 0.3415 0.6289 0.5804 0.031 Uiso 1 1 calc R
C33 C 0.0471(3) -0.1439(3) 0.9286(2) 0.0272(8) Uani 1 1 d .
H33A H -0.0292 -0.1257 0.9296 0.033 Uiso 1 1 calc R
H33B H 0.1083 -0.1106 0.9820 0.033 Uiso 1 1 calc R
C21 C 0.3907(3) 0.2987(3) 0.66330(19) 0.0198(7) Uani 1 1 d .
C12 C 0.5666(3) -0.0456(3) 0.65872(19) 0.0204(7) Uani 1 1 d .
H12 H 0.5513 -0.1070 0.6150 0.024 Uiso 1 1 calc R
N100 N 0.6263(4) 0.1904(4) 0.5334(2) 0.0440(9) Uani 1 1 d .
C300 C 0.3481(4) 0.1035(4) 1.1027(2) 0.0327(9) Uani 1 1 d .
C10 C 0.3347(3) -0.0353(3) 0.64446(19) 0.0216(7) Uani 1 1 d .
H10A H 0.3137 -0.0554 0.5853 0.026 Uiso 1 1 calc R
H10B H 0.2790 -0.1088 0.6651 0.026 Uiso 1 1 calc R
C11 C 0.4790(3) -0.0022(3) 0.67890(19) 0.0194(7) Uani 1 1 d .
C20 C 0.3467(3) 0.1705(3) 0.61486(19) 0.0212(7) Uani 1 1 d .
H20D H 0.2709 0.1532 0.5701 0.025 Uiso 1 1 calc R
H20E H 0.4185 0.1675 0.5921 0.025 Uiso 1 1 calc R
N300 N 0.2754(4) 0.1379(3) 1.1214(2) 0.0414(8) Uani 1 1 d .
C34 C 0.0017(3) -0.2846(3) 0.9111(2) 0.0238(8) Uani 1 1 d .
C30 C 0.1708(3) 0.0366(3) 0.67713(19) 0.0216(7) Uani 1 1 d .
H30A H 0.1095 -0.0313 0.6330 0.026 Uiso 1 1 calc R
H30B H 0.1479 0.1080 0.6742 0.026 Uiso 1 1 calc R
C31 C 0.1603(3) -0.0073(3) 0.75754(19) 0.0202(7) Uani 1 1 d .
C22 C 0.4008(3) 0.4127(3) 0.6438(2) 0.0225(7) Uani 1 1 d .
H22 H 0.3817 0.4319 0.5918 0.027 Uiso 1 1 calc R
C37 C -0.0855(4) -0.5466(4) 0.8797(2) 0.0382(10) Uani 1 1 d .
H37 H -0.1150 -0.6342 0.8697 0.046 Uiso 1 1 calc R
N200 N 0.0569(4) 0.1622(4) 0.9077(2) 0.0478(9) Uani 1 1 d .
C14 C 0.8947(3) 0.1077(3) 0.6762(2) 0.0220(7) Uani 1 1 d .
C301 C 0.4401(4) 0.0579(4) 1.0782(2) 0.0410(10) Uani 1 1 d .
H30C H 0.4076 -0.0315 1.0793 0.062 Uiso 1 1 calc R
H30D H 0.5262 0.1017 1.1153 0.062 Uiso 1 1 calc R
H30E H 0.4475 0.0735 1.0239 0.062 Uiso 1 1 calc R
C24 C 0.3351(3) 0.6363(3) 0.6991(2) 0.0223(7) Uani 1 1 d .
C28 C 0.1670(4) 0.6337(3) 0.5862(2) 0.0281(8) Uani 1 1 d .
H28 H 0.1367 0.6295 0.5305 0.034 Uiso 1 1 calc R
C15 C 0.8807(3) 0.0725(4) 0.5934(2) 0.0288(8) Uani 1 1 d .
H15 H 0.8190 -0.0081 0.5669 0.035 Uiso 1 1 calc R
C23 C 0.4645(3) 0.6247(3) 0.7301(2) 0.0279(8) Uani 1 1 d .
H23A H 0.5312 0.6754 0.7027 0.033 Uiso 1 1 calc R
H23B H 0.4972 0.6570 0.7882 0.033 Uiso 1 1 calc R
C26 C 0.1358(4) 0.6487(3) 0.7226(2) 0.0306(8) Uani 1 1 d .
H26 H 0.0847 0.6555 0.7585 0.037 Uiso 1 1 calc R
C101 C 0.7581(4) 0.3674(4) 0.6583(3) 0.0455(11) Uani 1 1 d .
H10C H 0.7162 0.4242 0.6606 0.068 Uiso 1 1 calc R
H10D H 0.8484 0.4136 0.6539 0.068 Uiso 1 1 calc R
H10E H 0.7581 0.3300 0.7071 0.068 Uiso 1 1 calc R
C13 C 0.8103(3) 0.0156(3) 0.7229(2) 0.0237(8) Uani 1 1 d .
H13A H 0.7961 -0.0696 0.7019 0.028 Uiso 1 1 calc R
H13B H 0.8572 0.0353 0.7799 0.028 Uiso 1 1 calc R
C25 C 0.2575(4) 0.6459(3) 0.7525(2) 0.0281(8) Uani 1 1 d .
H25 H 0.2876 0.6505 0.8083 0.034 Uiso 1 1 calc R
C18 C 1.0642(4) 0.3124(4) 0.6702(2) 0.0351(9) Uani 1 1 d .
H18 H 1.1257 0.3933 0.6963 0.042 Uiso 1 1 calc R
C16 C 0.9587(4) 0.1575(4) 0.5502(2) 0.0332(9) Uani 1 1 d .
H16 H 0.9488 0.1337 0.4948 0.040 Uiso 1 1 calc R
C32 C 0.0591(3) -0.0893(3) 0.7869(2) 0.0225(7) Uani 1 1 d .
H32 H -0.0283 -0.1400 0.7584 0.027 Uiso 1 1 calc R
C200 C 0.1620(5) 0.2388(4) 0.9294(2) 0.0382(10) Uani 1 1 d .
C19 C 0.9863(4) 0.2277(4) 0.7139(2) 0.0307(8) Uani 1 1 d .
H19 H 0.9962 0.2525 0.7692 0.037 Uiso 1 1 calc R
C17 C 1.0506(4) 0.2770(4) 0.5890(2) 0.0312(9) Uani 1 1 d .
H17 H 1.1032 0.3334 0.5600 0.037 Uiso 1 1 calc R
C27 C 0.0899(4) 0.6414(3) 0.6397(2) 0.0323(9) Uani 1 1 d .
H27 H 0.0074 0.6417 0.6198 0.039 Uiso 1 1 calc R
C36 C 0.0483(4) -0.4685(4) 0.9112(2) 0.0383(10) Uani 1 1 d .
H36 H 0.1097 -0.5032 0.9211 0.046 Uiso 1 1 calc R
C35 C 0.0906(4) -0.3389(4) 0.9280(2) 0.0324(9) Uani 1 1 d .
H35 H 0.1803 -0.2871 0.9509 0.039 Uiso 1 1 calc R
C38 C -0.1742(4) -0.4942(4) 0.8633(2) 0.0364(9) Uani 1 1 d .
H38 H -0.2642 -0.5468 0.8416 0.044 Uiso 1 1 calc R

loop_
_atom_site_aniso_label
_atom_site_aniso_U_11
_atom_site_aniso_U_22
_atom_site_aniso_U_33
_atom_site_aniso_U_23
_atom_site_aniso_U_13
_atom_site_aniso_U_12
Co1 0.0161(2) 0.0219(3) 0.0203(2) 0.00605(18) 0.00490(17) 0.00913(19)
Cl1 0.0262(5) 0.0301(5) 0.0239(4) 0.0062(3) 0.0073(3) 0.0145(4)
O3 0.0508(18) 0.0586(19) 0.0211(13) 0.0093(12) 0.0106(12) 0.0287(15)
O1 0.0369(17) 0.0406(17) 0.069(2) 0.0165(15) 0.0251(15) 0.0116(14)
N1 0.0150(14) 0.0231(15) 0.0236(14) 0.0073(12) 0.0064(11) 0.0102(12)
C201 0.044(3) 0.059(3) 0.060(3) 0.021(2) 0.022(2) 0.024(2)
O2 0.0369(16) 0.0565(19) 0.0456(16) 0.0127(14) 0.0065(13) 0.0307(15)
O4 0.0611(19) 0.0372(16) 0.0285(14) 0.0019(12) 0.0027(13) 0.0264(15)
N11 0.0176(15) 0.0276(16) 0.0236(14) 0.0079(12) 0.0062(11) 0.0127(13)
N12 0.0187(15) 0.0241(15) 0.0267(15) 0.0086(12) 0.0103(12) 0.0128(13)
N22 0.0177(15) 0.0227(15) 0.0250(15) 0.0070(12) 0.0026(12) 0.0093(12)
N4 0.047(2) 0.063(3) 0.0315(19) -0.0089(18) -0.0034(16) 0.031(2)
N31 0.0196(15) 0.0273(16) 0.0249(15) 0.0075(12) 0.0087(12) 0.0088(13)
N30 0.0170(15) 0.0260(16) 0.0240(15) 0.0076(12) 0.0076(12) 0.0107(13)
N32 0.0198(15) 0.0273(16) 0.0263(15) 0.0071(12) 0.0101(12) 0.0114(13)
N10 0.0164(15) 0.0218(15) 0.0239(14) 0.0077(12) 0.0054(11) 0.0097(12)
N3 0.0189(16) 0.0277(17) 0.0305(18) 0.0059(14) 0.0006(13) 0.0110(13)
N21 0.0222(15) 0.0232(16) 0.0247(14) 0.0067(12) 0.0045(12) 0.0117(13)
N2 0.0211(16) 0.0308(17) 0.0255(16) 0.0059(13) 0.0026(12) 0.0105(13)
N20 0.0195(15) 0.0229(16) 0.0227(14) 0.0056(12) 0.0071(12) 0.0112(12)
C39 0.027(2) 0.037(2) 0.032(2) 0.0096(16) 0.0086(16) 0.0146(18)
C100 0.028(2) 0.041(2) 0.042(2) 0.021(2) 0.0171(18) 0.0208(19)
C29 0.028(2) 0.0251(19) 0.0270(18) 0.0059(15) 0.0093(15) 0.0138(16)
C33 0.0233(19) 0.033(2) 0.0259(18) 0.0072(15) 0.0128(15) 0.0097(16)
C21 0.0150(16) 0.0255(19) 0.0220(16) 0.0052(14) 0.0056(13) 0.0110(14)
C12 0.0198(18) 0.0195(17) 0.0226(17) 0.0050(13) 0.0075(14) 0.0078(14)
N100 0.042(2) 0.052(2) 0.042(2) 0.0155(18) 0.0182(17) 0.0187(19)
C300 0.039(2) 0.027(2) 0.0279(19) 0.0071(16) 0.0022(17) 0.0115(19)
C10 0.0188(17) 0.0242(19) 0.0226(17) 0.0023(14) 0.0059(14) 0.0098(15)
C11 0.0180(17) 0.0203(17) 0.0233(17) 0.0074(13) 0.0080(13) 0.0095(14)
C20 0.0223(18) 0.0267(19) 0.0204(16) 0.0080(14) 0.0080(14) 0.0142(15)
N300 0.040(2) 0.042(2) 0.047(2) 0.0125(16) 0.0123(17) 0.0208(18)
C34 0.0238(19) 0.029(2) 0.0235(17) 0.0108(14) 0.0137(14) 0.0118(16)
C30 0.0176(17) 0.0242(18) 0.0247(17) 0.0052(14) 0.0044(14) 0.0107(15)
C31 0.0189(17) 0.0233(18) 0.0219(16) 0.0024(14) 0.0022(14) 0.0139(15)
C22 0.0194(18) 0.0257(19) 0.0219(17) 0.0080(14) 0.0035(14) 0.0088(15)
C37 0.057(3) 0.027(2) 0.033(2) 0.0080(17) 0.0189(19) 0.016(2)
N200 0.044(2) 0.061(3) 0.038(2) 0.0076(18) 0.0124(17) 0.021(2)
C14 0.0150(17) 0.0274(19) 0.0283(18) 0.0068(15) 0.0056(14) 0.0131(15)
C301 0.053(3) 0.046(3) 0.035(2) 0.0134(19) 0.0115(19) 0.030(2)
C24 0.0232(18) 0.0154(17) 0.0287(18) 0.0053(14) 0.0061(14) 0.0085(15)
C28 0.030(2) 0.027(2) 0.0276(18) 0.0085(15) 0.0017(16) 0.0140(17)
C15 0.0213(19) 0.033(2) 0.0274(18) 0.0026(16) 0.0019(15) 0.0091(16)
C23 0.0248(19) 0.0225(19) 0.0326(19) 0.0064(15) 0.0039(15) 0.0075(16)
C26 0.031(2) 0.027(2) 0.039(2) 0.0073(16) 0.0201(17) 0.0123(17)
C101 0.046(3) 0.043(3) 0.046(2) 0.016(2) 0.006(2) 0.019(2)
C13 0.0178(17) 0.028(2) 0.0307(18) 0.0098(15) 0.0071(14) 0.0141(16)
C25 0.038(2) 0.0223(19) 0.0246(18) 0.0052(14) 0.0104(16) 0.0121(17)
C18 0.031(2) 0.023(2) 0.051(2) 0.0029(17) 0.0156(18) 0.0102(17)
C16 0.024(2) 0.055(3) 0.0230(18) 0.0117(17) 0.0064(15) 0.0174(19)
C32 0.0172(17) 0.0236(18) 0.0271(18) 0.0014(14) 0.0039(14) 0.0100(15)
C200 0.047(3) 0.050(3) 0.035(2) 0.0169(19) 0.020(2) 0.032(2)
C19 0.031(2) 0.032(2) 0.033(2) 0.0025(16) 0.0125(16) 0.0156(18)
C17 0.0226(19) 0.036(2) 0.042(2) 0.0203(18) 0.0130(16) 0.0152(17)
C27 0.023(2) 0.028(2) 0.048(2) 0.0097(17) 0.0065(17) 0.0129(17)
C36 0.049(3) 0.042(2) 0.038(2) 0.0148(18) 0.0142(19) 0.029(2)
C35 0.026(2) 0.039(2) 0.033(2) 0.0123(17) 0.0090(16) 0.0125(18)
C38 0.031(2) 0.035(2) 0.034(2) 0.0025(17) 0.0049(17) 0.0060(18)

loop_
_atom_type_symbol
_atom_type_description
_atom_type_scat_dispersion_real
_atom_type_scat_dispersion_imag
_atom_type_scat_source
C C 0.0033 0.0016 'International Tables Vol C Tables 4.2.6.8 and 6.1.1.4'
H H 0.0000 0.0000 'International Tables Vol C Tables 4.2.6.8 and 6.1.1.4'
N N 0.0061 0.0033 'International Tables Vol C Tables 4.2.6.8 and 6.1.1.4'
O O 0.0106 0.0060 'International Tables Vol C Tables 4.2.6.8 and 6.1.1.4'
Cl Cl 0.1484 0.1585 'International Tables Vol C Tables 4.2.6.8 and 6.1.1.4'
Co Co 0.3494 0.9721 'International Tables Vol C Tables 4.2.6.8 and 6.1.1.4'

loop_
_geom_angle_atom_site_label_1
_geom_angle_atom_site_label_2
_geom_angle_atom_site_label_3
_geom_angle
N2 Co1 N30 106.28(11)
N2 Co1 N20 109.92(12)
N30 Co1 N20 113.51(11)
N2 Co1 N10 100.16(11)
N30 Co1 N10 113.42(11)
N20 Co1 N10 112.47(11)
N2 Co1 N1 173.78(11)
N30 Co1 N1 75.01(10)
N20 Co1 N1 74.57(10)
N10 Co1 N1 73.90(10)
O4 Cl1 O2 110.22(17)
O4 Cl1 O1 109.33(18)
O2 Cl1 O1 109.03(18)
O4 Cl1 O3 109.91(17)
O2 Cl1 O3 109.76(17)
O1 Cl1 O3 108.55(18)
C10 N1 C20 112.1(2)
C10 N1 C30 112.2(3)
C20 N1 C30 111.8(2)
C10 N1 Co1 107.23(18)
C20 N1 Co1 107.37(19)
C30 N1 Co1 105.72(18)
N10 N11 N12 105.3(2)
N11 N12 C12 112.4(3)
N11 N12 C13 119.5(3)
C12 N12 C13 128.1(3)
N21 N22 C22 111.6(3)
N21 N22 C23 119.7(3)
C22 N22 C23 128.6(3)
N30 N31 N32 105.3(2)
N31 N30 C31 110.3(3)
N31 N30 Co1 129.5(2)
C31 N30 Co1 120.1(2)
N31 N32 C32 112.4(3)
N31 N32 C33 120.0(3)
C32 N32 C33 127.6(3)
N11 N10 C11 110.2(3)
N11 N10 Co1 128.9(2)
C11 N10 Co1 120.8(2)
N4 N3 N2 176.2(4)
N20 N21 N22 105.7(2)
N3 N2 Co1 141.1(3)
N21 N20 C21 110.1(3)
N21 N20 Co1 129.7(2)
C21 N20 Co1 120.1(2)
C38 C39 C34 120.3(4)
N100 C100 C101 178.8(4)
C28 C29 C24 121.0(3)
N32 C33 C34 111.4(3)
C22 C21 N20 106.8(3)
C22 C21 C20 134.2(3)
N20 C21 C20 119.0(3)
N12 C12 C11 104.4(3)
N300 C300 C301 179.3(5)
N1 C10 C11 108.1(3)
N10 C11 C12 107.7(3)
N10 C11 C10 118.2(3)
C12 C11 C10 134.1(3)
N1 C20 C21 108.8(3)
C35 C34 C39 118.2(3)
C35 C34 C33 121.4(3)
C39 C34 C33 120.4(3)
N1 C30 C31 108.4(3)
N30 C31 C32 107.4(3)
N30 C31 C30 118.0(3)
C32 C31 C30 134.5(3)
N22 C22 C21 105.7(3)
C38 C37 C36 119.5(4)
C19 C14 C15 118.9(3)
C19 C14 C13 121.1(3)
C15 C14 C13 120.0(3)
C29 C24 C25 118.8(3)
C29 C24 C23 120.3(3)
C25 C24 C23 120.8(3)
C27 C28 C29 119.7(3)
C16 C15 C14 120.1(3)
N22 C23 C24 110.8(3)
C27 C26 C25 120.3(3)
N12 C13 C14 111.5(3)
C26 C25 C24 120.2(3)
C17 C18 C19 120.1(4)
C17 C16 C15 120.3(3)
N32 C32 C31 104.6(3)
N200 C200 C201 179.3(5)
C14 C19 C18 120.7(3)
C18 C17 C16 119.9(3)
C26 C27 C28 120.0(3)
C35 C36 C37 119.9(4)
C36 C35 C34 121.1(4)
C37 C38 C39 121.0(4)

loop_
_geom_bond_atom_site_label_1
_geom_bond_atom_site_label_2
_geom_bond_distance
Co1 N2 1.964(3)
Co1 N30 2.032(3)
Co1 N20 2.032(3)
Co1 N10 2.042(3)
Co1 N1 2.369(3)
Cl1 O4 1.428(3)
Cl1 O2 1.430(3)
Cl1 O1 1.432(3)
Cl1 O3 1.436(3)
N1 C10 1.472(4)
N1 C20 1.478(4)
N1 C30 1.478(4)
C201 C200 1.451(6)
N11 N10 1.317(4)
N11 N12 1.333(4)
N12 C12 1.344(4)
N12 C13 1.476(4)
N22 N21 1.335(4)
N22 C22 1.343(4)
N22 C23 1.470(4)
N4 N3 1.161(4)
N31 N30 1.321(4)
N31 N32 1.333(4)
N30 C31 1.359(4)
N32 C32 1.347(4)
N32 C33 1.476(4)
N10 C11 1.354(4)
N3 N2 1.169(4)
N21 N20 1.324(4)
N20 C21 1.366(4)
C39 C38 1.378(5)
C39 C34 1.393(5)
C100 N100 1.137(5)
C100 C101 1.443(6)
C29 C28 1.384(5)
C29 C24 1.388(5)
C33 C34 1.498(5)
C21 C22 1.360(5)
C21 C20 1.493(5)
C12 C11 1.362(4)
C300 N300 1.131(5)
C300 C301 1.451(6)
C10 C11 1.497(4)
C34 C35 1.387(5)
C30 C31 1.493(4)
C31 C32 1.363(5)
C37 C38 1.367(6)
C37 C36 1.382(6)
N200 C200 1.128(5)
C14 C19 1.376(5)
C14 C15 1.389(5)
C14 C13 1.502(5)
C24 C25 1.397(5)
C24 C23 1.519(5)
C28 C27 1.386(5)
C15 C16 1.388(5)
C26 C27 1.383(5)
C26 C25 1.385(5)
C18 C17 1.364(5)
C18 C19 1.392(5)
C16 C17 1.378(5)
C36 C35 1.380(5)
